data_7115435
loop_
_publ_author_name
'Maria Charalambous'
'Sotiris M. Zartilas'
'Eleni E. Moushi'
'Constantina Papatriantafyllopoulou'
'Manolis J. Manos'
'Theocharis C. Stamatatos'
'Shreya Mukherjee'
'Vassilios Nastopoulos'
'George Christou'
'Anastasios J. Tasiopoulos'

_publ_section_title
;
 Discrete and encapsulated molecular grids: homometallic Mn15 and
 heterometallic Mn24Ni2 aggregates
;
_journal_name_full Chem.Commun.
_journal_page_first 9090
_journal_paper_doi 10.1039/C4cc02893G
_journal_volume 50
_journal_year 2014
_chemical_formula_moiety
;
C86 H150 Mn15 N2 O46, C10 H19 O4, 2(C5 H5 N), 2(C4 H12 N), 
3.6(C2 H3 N)
;
_chemical_formula_sum 'C121.2 H213.8 Mn15 N9.6 O50'
_chemical_formula_weight 3429.72
_space_group_IT_number 2
_symmetry_cell_setting triclinic
_symmetry_space_group_name_Hall '-P 1'
_symmetry_space_group_name_H-M 'P -1'
_atom_sites_solution_hydrogens geom
_atom_sites_solution_primary direct
_atom_sites_solution_secondary difmap
_audit_creation_method SHELXL-97
_cell_angle_alpha 72.5265(12)
_cell_angle_beta 86.1971(11)
_cell_angle_gamma 84.1738(12)
_cell_formula_units_Z 1
_cell_length_a 14.6777(2)
_cell_length_b 15.9353(2)
_cell_length_c 18.1069(2)
_cell_measurement_reflns_used 14556
_cell_measurement_temperature 100(2)
_cell_measurement_theta_max 30.5366
_cell_measurement_theta_min 2.9842
_cell_volume 4015.93(9)
_computing_cell_refinement 'CrysAlis RED (Oxford Diffraction, 2009)'
_computing_data_collection 'CrysAlis CCD (Oxford Diffraction, 2009)'
_computing_data_reduction 'CrysAlis RED (Oxford Diffraction, 2009)'
_computing_molecular_graphics 'PLATON (Spek, 1990); MERCURY (Bruno et al. 2002)'
_computing_publication_material 'WINGX (Farrugia, 1999)'
_computing_structure_refinement 'SHELXL-97 (Sheldrick, 1997)'
_computing_structure_solution 'SIR92 (Altomare et al., 1994)'
_diffrn_ambient_temperature 100(2)
_diffrn_detector_area_resol_mean 16.0288
_diffrn_measured_fraction_theta_full 0.993
_diffrn_measured_fraction_theta_max 0.993
_diffrn_measurement_device_type 'Oxford Diffraction Xcalibur-3 with Sapphire CCD'
_diffrn_measurement_method '\w and \f scans'
_diffrn_radiation_monochromator graphite
_diffrn_radiation_source 'Enhance (Mo) X-ray source'
_diffrn_radiation_type MoK\a
_diffrn_radiation_wavelength 0.71073
_diffrn_reflns_av_R_equivalents 0.0534
_diffrn_reflns_av_sigmaI/netI 0.1017
_diffrn_reflns_limit_h_max 18
_diffrn_reflns_limit_h_min -19
_diffrn_reflns_limit_k_max 20
_diffrn_reflns_limit_k_min -20
_diffrn_reflns_limit_l_max 23
_diffrn_reflns_limit_l_min -23
_diffrn_reflns_number 65809
_diffrn_reflns_theta_full 27.50
_diffrn_reflns_theta_max 27.50
_diffrn_reflns_theta_min 2.99
_exptl_absorpt_coefficient_mu 1.211
_exptl_absorpt_correction_T_max 1.000
_exptl_absorpt_correction_T_min 0.948
_exptl_absorpt_correction_type multi-scan
_exptl_absorpt_process_details 'Empirical absorption correction (CrysAlis RED, Oxford Diffraction)'
_exptl_crystal_colour 'dark purple'
_exptl_crystal_density_diffrn 1.418
_exptl_crystal_density_method 'not measured'
_exptl_crystal_description plate
_exptl_crystal_F_000 1783
_exptl_crystal_size_max 0.21
_exptl_crystal_size_mid 0.21
_exptl_crystal_size_min 0.08
_refine_diff_density_max 0.772
_refine_diff_density_min -0.476
_refine_diff_density_rms 0.088
_refine_ls_extinction_method none
_refine_ls_goodness_of_fit_ref 0.917
_refine_ls_hydrogen_treatment mixed
_refine_ls_matrix_type full
_refine_ls_number_parameters 1003
_refine_ls_number_reflns 18343
_refine_ls_number_restraints 137
_refine_ls_restrained_S_all 0.937
_refine_ls_R_factor_all 0.1092
_refine_ls_R_factor_gt 0.0486
_refine_ls_shift/su_max 0.001
_refine_ls_shift/su_mean 0.000
_refine_ls_structure_factor_coef Fsqd
_refine_ls_weighting_details 'calc w=1/[\s^2^(Fo^2^)+(0.0613P)^2^] where P=(Fo^2^+2Fc^2^)/3'
_refine_ls_weighting_scheme calc
_refine_ls_wR_factor_gt 0.1219
_refine_ls_wR_factor_ref 0.1330
_reflns_number_gt 9067
_reflns_number_total 18343
_reflns_threshold_expression >2\s(I)
_cod_data_source_file c4cc02893g2.cif
_cod_data_source_block sz494
_cod_original_cell_volume 4015.93(10)
_cod_original_formula_sum 'C121.20 H213.80 Mn15 N9.60 O50'
_cod_database_code 7115435

loop_
_symmetry_equiv_pos_as_xyz
'x, y, z'
'-x, -y, -z'

loop_
_atom_site_label
_atom_site_type_symbol
_atom_site_fract_x
_atom_site_fract_y
_atom_site_fract_z
_atom_site_U_iso_or_equiv
_atom_site_adp_type
_atom_site_occupancy
_atom_site_symmetry_multiplicity
_atom_site_calc_flag
_atom_site_refinement_flags
_atom_site_disorder_assembly
_atom_site_disorder_group
Mn1 Mn 0.0000 0.0000 0.0000 0.0253(2) Uani 1 2 d S . .
Mn2 Mn -0.18137(4) 0.10655(3) -0.03141(3) 0.02646(15) Uani 1 1 d . . .
Mn3 Mn -0.33379(4) 0.25389(4) -0.08974(3) 0.02927(15) Uani 1 1 d . . .
Mn4 Mn -0.43948(4) 0.24030(4) -0.21744(4) 0.03711(17) Uani 1 1 d . . .
Mn5 Mn -0.27846(4) 0.11310(4) -0.17777(3) 0.02887(15) Uani 1 1 d . . .
Mn6 Mn -0.11470(4) -0.00631(3) -0.13689(3) 0.02764(15) Uani 1 1 d . . .
Mn7 Mn 0.05697(4) -0.11400(3) -0.09424(3) 0.02835(15) Uani 1 1 d . . .
Mn8 Mn -0.23784(4) 0.25200(4) 0.04487(3) 0.03103(16) Uani 1 1 d . . .
O1 O -0.56130(19) 0.2368(2) -0.22969(19) 0.0527(9) Uani 1 1 d . . .
O2 O -0.45777(17) 0.26011(16) -0.11633(16) 0.0359(7) Uani 1 1 d . . .
O3 O -0.36320(17) 0.24740(15) 0.01663(15) 0.0337(7) Uani 1 1 d . . .
C1 C -0.6319(3) 0.2693(3) -0.1869(3) 0.0507(13) Uani 1 1 d . . .
H1A H -0.6883 0.2462 -0.1937 0.061 Uiso 1 1 calc R . .
H1B H -0.6398 0.3331 -0.2085 0.061 Uiso 1 1 calc R . .
C2 C -0.6178(3) 0.2478(3) -0.1015(3) 0.0547(14) Uani 1 1 d . . .
H2A H -0.6072 0.1842 -0.0802 0.066 Uiso 1 1 calc R . .
H2B H -0.6740 0.2661 -0.0770 0.066 Uiso 1 1 calc R . .
C3 C -0.5396(3) 0.2899(2) -0.0798(3) 0.0407(11) Uani 1 1 d . . .
C4 C -0.5277(3) 0.2587(3) 0.0088(3) 0.0484(13) Uani 1 1 d . . .
H4A H -0.5831 0.2787 0.0331 0.058 Uiso 1 1 calc R . .
H4B H -0.5233 0.1947 0.0256 0.058 Uiso 1 1 calc R . .
C5 C -0.4474(3) 0.2876(3) 0.0397(3) 0.0442(12) Uani 1 1 d . . .
H5A H -0.4473 0.3513 0.0203 0.053 Uiso 1 1 calc R . .
H5B H -0.4530 0.2712 0.0958 0.053 Uiso 1 1 calc R . .
C6 C -0.5517(3) 0.3909(3) -0.1094(3) 0.0515(13) Uani 1 1 d . . .
H6A H -0.4988 0.4147 -0.0978 0.077 Uiso 1 1 calc R . .
H6B H -0.6052 0.4119 -0.0845 0.077 Uiso 1 1 calc R . .
H6C H -0.5589 0.4094 -0.1644 0.077 Uiso 1 1 calc R . .
O4 O -0.40272(17) 0.09508(17) -0.17976(16) 0.0372(7) Uani 1 1 d . . .
O5 O -0.23602(17) -0.00781(15) -0.16782(15) 0.0324(6) Uani 1 1 d . . .
O6 O -0.08888(17) -0.13088(15) -0.10583(14) 0.0329(6) Uani 1 1 d . . .
C7 C -0.4272(3) 0.0300(3) -0.2128(3) 0.0445(11) Uani 1 1 d . . .
H7A H -0.4107 0.0478 -0.2677 0.053 Uiso 1 1 calc R . .
H7B H -0.4931 0.0272 -0.2073 0.053 Uiso 1 1 calc R . .
C8 C -0.3805(3) -0.0613(3) -0.1751(3) 0.0438(11) Uani 1 1 d . . .
H8A H -0.4097 -0.1038 -0.1922 0.053 Uiso 1 1 calc R . .
H8B H -0.3917 -0.0752 -0.1195 0.053 Uiso 1 1 calc R . .
C9 C -0.2768(3) -0.0746(2) -0.1909(2) 0.0366(10) Uani 1 1 d . . .
C10 C -0.2368(3) -0.1649(2) -0.1409(2) 0.0383(10) Uani 1 1 d . . .
H10A H -0.2579 -0.1717 -0.0877 0.046 Uiso 1 1 calc R . .
H10B H -0.2622 -0.2100 -0.1572 0.046 Uiso 1 1 calc R . .
C11 C -0.1334(3) -0.1827(2) -0.1421(2) 0.0381(10) Uani 1 1 d . . .
H11A H -0.1177 -0.2447 -0.1161 0.046 Uiso 1 1 calc R . .
H11B H -0.1107 -0.1707 -0.1955 0.046 Uiso 1 1 calc R . .
C12 C -0.2531(3) -0.0632(3) -0.2764(2) 0.0441(11) Uani 1 1 d . . .
H12A H -0.2795 -0.0069 -0.3069 0.066 Uiso 1 1 calc R . .
H12B H -0.2772 -0.1093 -0.2913 0.066 Uiso 1 1 calc R . .
H12C H -0.1878 -0.0664 -0.2848 0.066 Uiso 1 1 calc R . .
O7 O -0.30598(16) 0.09844(15) -0.04891(15) 0.0313(6) Uani 1 1 d . B .
O8 O -0.20933(17) 0.09446(15) 0.07634(14) 0.0336(7) Uani 1 1 d . . .
O9 O -0.14998(16) -0.01815(14) -0.00769(14) 0.0287(6) Uani 1 1 d . B .
C13 C -0.3615(3) 0.0355(3) 0.0054(3) 0.0543(14) Uani 1 1 d D . .
H13A H -0.4244 0.0484 -0.0105 0.065 Uiso 0.35 1 calc PR A 1
H13B H -0.3411 -0.0231 0.0019 0.065 Uiso 0.35 1 calc PR A 1
H13C H -0.3890 0.0001 -0.0209 0.065 Uiso 0.65 1 calc PR A 2
H13D H -0.4100 0.0659 0.0291 0.065 Uiso 0.65 1 calc PR A 2
C14A C -0.3597(6) 0.0338(7) 0.0868(4) 0.044(3) Uani 0.35 1 d PDU B 1
H14A H -0.3940 -0.0144 0.1178 0.053 Uiso 0.35 1 calc PR B 1
H14B H -0.3918 0.0881 0.0919 0.053 Uiso 0.35 1 calc PR B 1
C14B C -0.2941(4) -0.0254(4) 0.0695(4) 0.0497(19) Uani 0.65 1 d PDU B 2
H14C H -0.3321 -0.0700 0.1030 0.060 Uiso 0.65 1 calc PR B 2
C15 C -0.2645(3) 0.0233(3) 0.1215(2) 0.0432(12) Uani 1 1 d D . .
C16A C -0.2188(7) -0.0683(6) 0.1200(6) 0.026(2) Uani 0.35 1 d P B 1
H16A H -0.1581 -0.0763 0.1406 0.031 Uiso 0.35 1 calc PR B 1
H16B H -0.2544 -0.1138 0.1538 0.031 Uiso 0.35 1 calc PR B 1
C16B C -0.2004(4) -0.0411(4) 0.1844(4) 0.055(2) Uani 0.65 1 d PDU B 2
H16C H -0.1862 -0.0116 0.2208 0.082 Uiso 0.65 1 calc PR B 2
H16D H -0.1447 -0.0581 0.1596 0.082 Uiso 0.65 1 calc PR B 2
H16E H -0.2311 -0.0927 0.2111 0.082 Uiso 0.65 1 calc PR B 2
C17 C -0.2107(3) -0.0802(3) 0.0413(3) 0.0572(14) Uani 1 1 d D . .
H17A H -0.1865 -0.1401 0.0447 0.069 Uiso 0.35 1 calc PR B 1
H17B H -0.2706 -0.0701 0.0191 0.069 Uiso 0.35 1 calc PR B 1
H17C H -0.1779 -0.1204 0.0845 0.069 Uiso 0.65 1 d PR B 2
H17D H -0.2334 -0.1145 0.0114 0.069 Uiso 0.65 1 d PR B 2
C18A C -0.2906(9) 0.0286(8) 0.2006(5) 0.042(3) Uani 0.35 1 d PDU B 1
H18A H -0.3185 0.0866 0.1975 0.063 Uiso 0.35 1 calc PR B 1
H18B H -0.2369 0.0169 0.2308 0.063 Uiso 0.35 1 calc PR B 1
H18C H -0.3333 -0.0143 0.2247 0.063 Uiso 0.35 1 calc PR B 1
C18B C -0.3342(5) 0.0638(5) 0.1665(4) 0.0498(19) Uani 0.65 1 d PU B 2
H18D H -0.3043 0.0941 0.1953 0.075 Uiso 0.65 1 calc PR B 2
H18E H -0.3677 0.0186 0.2016 0.075 Uiso 0.65 1 calc PR B 2
H18F H -0.3757 0.1051 0.1317 0.075 Uiso 0.65 1 calc PR B 2
O10 O -0.31672(17) 0.39205(16) -0.11728(15) 0.0330(6) Uani 1 1 d . . .
O11 O -0.24427(17) 0.38949(15) -0.01122(15) 0.0340(7) Uani 1 1 d . . .
C19 C -0.2801(3) 0.4289(2) -0.0755(2) 0.0296(9) Uani 1 1 d . . .
C20 C -0.2782(3) 0.5298(2) -0.1054(2) 0.0311(9) Uani 1 1 d . . .
C21 C -0.2419(3) 0.5656(2) -0.0449(2) 0.0420(11) Uani 1 1 d . . .
H21A H -0.2806 0.5508 0.0013 0.063 Uiso 1 1 calc R . .
H21B H -0.2416 0.6286 -0.0649 0.063 Uiso 1 1 calc R . .
H21C H -0.1807 0.5398 -0.0329 0.063 Uiso 1 1 calc R . .
C22 C -0.3770(3) 0.5703(3) -0.1246(3) 0.0463(12) Uani 1 1 d . . .
H22A H -0.3980 0.5505 -0.1651 0.070 Uiso 1 1 calc R . .
H22B H -0.3780 0.6335 -0.1414 0.070 Uiso 1 1 calc R . .
H22C H -0.4164 0.5521 -0.0792 0.070 Uiso 1 1 calc R . .
C23 C -0.2174(3) 0.5516(3) -0.1795(2) 0.0477(12) Uani 1 1 d . . .
H23A H -0.1561 0.5255 -0.1677 0.072 Uiso 1 1 calc R . .
H23B H -0.2166 0.6145 -0.2004 0.072 Uiso 1 1 calc R . .
H23C H -0.2411 0.5284 -0.2168 0.072 Uiso 1 1 calc R . .
O12 O -0.40461(19) 0.22856(17) -0.32315(16) 0.0412(7) Uani 1 1 d . . .
O13 O -0.26458(17) 0.15524(16) -0.30356(15) 0.0339(7) Uani 1 1 d . . .
C24 C -0.3265(3) 0.1998(2) -0.3468(2) 0.0385(11) Uani 1 1 d . . .
C25 C -0.3097(3) 0.2244(3) -0.4346(2) 0.0452(12) Uani 1 1 d . . .
C26 C -0.2917(4) 0.3231(3) -0.4615(3) 0.0866(19) Uani 1 1 d . . .
H26A H -0.2767 0.3408 -0.5161 0.130 Uiso 1 1 calc R . .
H26B H -0.2416 0.3319 -0.4340 0.130 Uiso 1 1 calc R . .
H26C H -0.3456 0.3578 -0.4512 0.130 Uiso 1 1 calc R . .
C27 C -0.3922(4) 0.2171(5) -0.4738(3) 0.107(2) Uani 1 1 d U . .
H27A H -0.3813 0.2375 -0.5289 0.160 Uiso 1 1 calc R . .
H27B H -0.4430 0.2525 -0.4592 0.160 Uiso 1 1 calc R . .
H27C H -0.4061 0.1566 -0.4588 0.160 Uiso 1 1 calc R . .
C28 C -0.2277(4) 0.1739(3) -0.4567(3) 0.0713(16) Uani 1 1 d . . .
H28A H -0.2364 0.1120 -0.4393 0.107 Uiso 1 1 calc R . .
H28B H -0.1750 0.1844 -0.4332 0.107 Uiso 1 1 calc R . .
H28C H -0.2185 0.1925 -0.5121 0.107 Uiso 1 1 calc R . .
O14 O -0.04938(18) 0.00256(16) -0.25000(14) 0.0342(7) Uani 1 1 d . . .
O15 O 0.07198(18) -0.09401(16) -0.20627(14) 0.0359(7) Uani 1 1 d . . .
C29 C 0.0226(3) -0.0415(2) -0.2604(2) 0.0370(10) Uani 1 1 d . C .
C30 C 0.0570(3) -0.0348(3) -0.3432(2) 0.0413(11) Uani 1 1 d D . .
C31A C 0.0666(7) 0.0634(5) -0.3842(5) 0.047(2) Uani 0.55 1 d PU C 1
H31A H 0.0810 0.0718 -0.4383 0.070 Uiso 0.55 1 calc PR C 1
H31B H 0.1149 0.0829 -0.3618 0.070 Uiso 0.55 1 calc PR C 1
H31C H 0.0101 0.0971 -0.3783 0.070 Uiso 0.55 1 calc PR C 1
C32A C 0.1639(8) -0.0538(8) -0.3495(7) 0.071(4) Uani 0.55 1 d PU C 1
H32A H 0.1815 -0.0591 -0.4000 0.106 Uiso 0.55 1 calc PR C 1
H32B H 0.1827 -0.1077 -0.3109 0.106 Uiso 0.55 1 calc PR C 1
H32C H 0.1929 -0.0060 -0.3416 0.106 Uiso 0.55 1 calc PR C 1
C33A C -0.0240(7) -0.0566(7) -0.3848(6) 0.058(3) Uani 0.55 1 d P C 1
H33A H -0.0757 -0.0147 -0.3848 0.088 Uiso 0.55 1 calc PR C 1
H33B H -0.0407 -0.1150 -0.3579 0.088 Uiso 0.55 1 calc PR C 1
H33C H -0.0050 -0.0536 -0.4373 0.088 Uiso 0.55 1 calc PR C 1
C31B C 0.0196(11) 0.0451(7) -0.4028(7) 0.089(5) Uani 0.45 1 d PDU C 2
H31D H 0.0304 0.0968 -0.3889 0.133 Uiso 0.45 1 calc PR C 2
H31E H -0.0451 0.0428 -0.4059 0.133 Uiso 0.45 1 calc PR C 2
H31F H 0.0494 0.0476 -0.4522 0.133 Uiso 0.45 1 calc PR C 2
C32B C 0.1396(7) -0.0946(6) -0.3493(7) 0.039(3) Uani 0.45 1 d PDU C 2
H32D H 0.1543 -0.0896 -0.4028 0.059 Uiso 0.45 1 calc PR C 2
H32E H 0.1279 -0.1544 -0.3220 0.059 Uiso 0.45 1 calc PR C 2
H32F H 0.1902 -0.0785 -0.3270 0.059 Uiso 0.45 1 calc PR C 2
C33B C 0.0270(11) -0.1162(10) -0.3575(8) 0.093(5) Uani 0.45 1 d P C 2
H33D H -0.0353 -0.1238 -0.3389 0.140 Uiso 0.45 1 calc PR C 2
H33E H 0.0659 -0.1669 -0.3306 0.140 Uiso 0.45 1 calc PR C 2
H33F H 0.0314 -0.1097 -0.4120 0.140 Uiso 0.45 1 calc PR C 2
O16 O -0.28457(19) 0.26589(17) 0.14150(16) 0.0401(7) Uani 1 1 d . . .
O17 O -0.1626(2) 0.29932(18) 0.19113(16) 0.0451(8) Uani 1 1 d . . .
C34 C -0.2454(4) 0.2926(2) 0.1915(2) 0.0400(11) Uani 1 1 d . . .
C35 C -0.3124(3) 0.3170(3) 0.2516(2) 0.0479(12) Uani 1 1 d . . .
C37 C -0.3750(4) 0.2438(3) 0.2859(3) 0.0776(18) Uani 1 1 d . . .
H37A H -0.4179 0.2603 0.3225 0.116 Uiso 1 1 calc R . .
H37B H -0.3391 0.1905 0.3116 0.116 Uiso 1 1 calc R . .
H37C H -0.4076 0.2344 0.2453 0.116 Uiso 1 1 calc R . .
C36 C -0.3688(3) 0.4012(3) 0.2082(3) 0.0621(15) Uani 1 1 d . . .
H36A H -0.4057 0.3886 0.1716 0.093 Uiso 1 1 calc R . .
H36B H -0.3283 0.4451 0.1812 0.093 Uiso 1 1 calc R . .
H36C H -0.4077 0.4228 0.2444 0.093 Uiso 1 1 calc R . .
C38 C -0.2616(4) 0.3354(4) 0.3143(3) 0.0752(17) Uani 1 1 d . . .
H38A H -0.2212 0.3808 0.2912 0.113 Uiso 1 1 calc R . .
H38B H -0.2264 0.2825 0.3422 0.113 Uiso 1 1 calc R . .
H38C H -0.3048 0.3545 0.3493 0.113 Uiso 1 1 calc R . .
N1 N -0.4401(3) 0.3880(2) -0.2894(2) 0.0464(10) Uani 1 1 d . . .
C39 C -0.5082(3) 0.4234(3) -0.3376(3) 0.0674(16) Uani 1 1 d . . .
H39 H -0.5587 0.3916 -0.3349 0.081 Uiso 1 1 calc R . .
C40 C -0.5059(4) 0.5063(4) -0.3916(3) 0.0795(19) Uani 1 1 d . . .
H40 H -0.5549 0.5300 -0.4236 0.095 Uiso 1 1 calc R . .
C41 C -0.4316(5) 0.5524(4) -0.3972(3) 0.088(2) Uani 1 1 d . . .
H41 H -0.4288 0.6079 -0.4331 0.105 Uiso 1 1 calc R . .
C42 C -0.3615(5) 0.5157(4) -0.3496(3) 0.099(2) Uani 1 1 d . . .
H42 H -0.3092 0.5453 -0.3531 0.119 Uiso 1 1 calc R . .
C43 C -0.3684(4) 0.4346(3) -0.2961(3) 0.0731(17) Uani 1 1 d . . .
H43 H -0.3205 0.4110 -0.2628 0.088 Uiso 1 1 calc R . .
O18 O 0.05880(16) -0.11677(14) 0.01257(13) 0.0252(6) Uani 1 1 d . . .
O19 O -0.21070(16) 0.22836(14) -0.05218(13) 0.0249(6) Uani 1 1 d . . .
O20 O -0.31400(16) 0.23454(15) -0.18795(14) 0.0288(6) Uani 1 1 d . . .
O21 O -0.15880(16) 0.11202(14) -0.13826(13) 0.0238(6) Uani 1 1 d . . .
O22 O 0.00391(16) 0.00170(14) -0.10540(13) 0.0266(6) Uani 1 1 d . . .
O23 O 0.11191(18) -0.23408(16) -0.07412(14) 0.0303(6) Uani 1 1 d D . .
H23 H 0.115(3) -0.242(3) -0.1193(14) 0.045 Uiso 1 1 d D . .
N2 N 0.8568(3) 0.6701(2) 0.0963(2) 0.0578(11) Uani 1 1 d . . .
C44 C 0.9352(3) 0.6753(3) 0.0539(3) 0.0508(12) Uani 1 1 d . . .
H44 H 0.9511 0.7312 0.0254 0.061 Uiso 1 1 calc R . .
C45 C 0.9934(3) 0.6051(3) 0.0491(3) 0.0527(13) Uani 1 1 d . . .
H45 H 1.0467 0.6129 0.0179 0.063 Uiso 1 1 calc R . .
C46 C 0.9712(3) 0.5214(3) 0.0921(3) 0.0480(12) Uani 1 1 d . . .
H46 H 1.0095 0.4717 0.0906 0.058 Uiso 1 1 calc R . .
C47 C 0.8924(3) 0.5137(3) 0.1364(3) 0.0464(12) Uani 1 1 d . . .
H47 H 0.8762 0.4583 0.1663 0.056 Uiso 1 1 calc R . .
C48 C 0.8372(3) 0.5879(3) 0.1368(3) 0.0539(13) Uani 1 1 d . . .
H48 H 0.7829 0.5813 0.1668 0.065 Uiso 1 1 calc R . .
O24 O 0.0010(3) 0.5680(3) 0.5186(3) 0.0969(14) Uani 1 1 d . . .
H24 H 0.0000 0.5000 0.5000 0.145 Uiso 1 2 d S . .
O25 O -0.1078(3) 0.5204(2) 0.6097(2) 0.0878(13) Uani 1 1 d . . .
C49 C -0.0548(5) 0.5767(4) 0.5749(4) 0.0748(17) Uani 1 1 d . . .
C50 C -0.0463(5) 0.6572(4) 0.5993(3) 0.0793(18) Uani 1 1 d . . .
C51 C -0.0052(5) 0.6275(5) 0.6800(4) 0.117(2) Uani 1 1 d . . .
H51A H 0.0576 0.6054 0.6760 0.175 Uiso 1 1 calc R . .
H51B H -0.0391 0.5817 0.7140 0.175 Uiso 1 1 calc R . .
H51C H -0.0085 0.6768 0.7005 0.175 Uiso 1 1 calc R . .
C52 C -0.1408(5) 0.6983(5) 0.6056(5) 0.141(3) Uani 1 1 d . . .
H52A H -0.1385 0.7503 0.6217 0.211 Uiso 1 1 calc R . .
H52B H -0.1764 0.6571 0.6431 0.211 Uiso 1 1 calc R . .
H52C H -0.1684 0.7143 0.5562 0.211 Uiso 1 1 calc R . .
C53 C 0.0110(5) 0.7217(4) 0.5433(4) 0.132(3) Uani 1 1 d U . .
H53A H 0.0710 0.6935 0.5376 0.197 Uiso 1 1 calc R . .
H53B H 0.0162 0.7710 0.5624 0.197 Uiso 1 1 calc R . .
H53C H -0.0171 0.7420 0.4940 0.197 Uiso 1 1 calc R . .
N3 N 0.0267(2) 0.7005(2) 0.2635(2) 0.0398(9) Uani 1 1 d . . .
C54 C -0.0176(3) 0.7840(3) 0.2107(3) 0.0625(15) Uani 1 1 d . . .
H54A H 0.0290 0.8205 0.1825 0.094 Uiso 1 1 calc R . .
H54B H -0.0556 0.8151 0.2409 0.094 Uiso 1 1 calc R . .
H54C H -0.0544 0.7698 0.1750 0.094 Uiso 1 1 calc R . .
C55 C 0.0974(5) 0.6616(4) 0.2207(3) 0.117(3) Uani 1 1 d . . .
H55A H 0.1345 0.7065 0.1898 0.176 Uiso 1 1 calc R . .
H55B H 0.0691 0.6355 0.1875 0.176 Uiso 1 1 calc R . .
H55C H 0.1351 0.6169 0.2563 0.176 Uiso 1 1 calc R . .
C56 C 0.0664(6) 0.7218(5) 0.3245(4) 0.138(3) Uani 1 1 d . . .
H56A H 0.0766 0.6694 0.3672 0.207 Uiso 1 1 calc R . .
H56B H 0.0256 0.7642 0.3411 0.207 Uiso 1 1 calc R . .
H56C H 0.1237 0.7463 0.3063 0.207 Uiso 1 1 calc R . .
C57 C -0.0436(4) 0.6389(4) 0.2979(4) 0.132(3) Uani 1 1 d . . .
H57A H -0.0713 0.6238 0.2576 0.197 Uiso 1 1 calc R . .
H57B H -0.0896 0.6664 0.3253 0.197 Uiso 1 1 calc R . .
H57C H -0.0156 0.5864 0.3332 0.197 Uiso 1 1 calc R . .
N4 N 0.7409(6) 0.5435(6) 0.3317(5) 0.136(3) Uani 0.80 1 d PDU . .
C58 C 0.7606(5) 0.5441(5) 0.3940(6) 0.087(3) Uani 0.80 1 d PDU . .
C59 C 0.7849(6) 0.5438(6) 0.4639(5) 0.104(3) Uani 0.80 1 d PDU . .
H59A H 0.8261 0.5886 0.4583 0.155 Uiso 0.80 1 calc PR . .
H59B H 0.8147 0.4871 0.4900 0.155 Uiso 0.80 1 calc PR . .
H59C H 0.7312 0.5555 0.4938 0.155 Uiso 0.80 1 calc PR . .
N5 N 0.7969(7) 0.7781(7) 0.3657(6) 0.150(4) Uani 0.70 1 d PDU . .
C60 C 0.7181(7) 0.7976(6) 0.3675(6) 0.097(3) Uani 0.70 1 d PDU . .
C61 C 0.6221(5) 0.8273(6) 0.3656(5) 0.081(3) Uani 0.70 1 d PDU . .
H61A H 0.6139 0.8852 0.3721 0.122 Uiso 0.70 1 calc PR . .
H61B H 0.5894 0.7872 0.4067 0.122 Uiso 0.70 1 calc PR . .
H61C H 0.5990 0.8292 0.3167 0.122 Uiso 0.70 1 calc PR . .
N6 N 0.6124(18) 0.7739(15) 0.6021(16) 0.188(11) Uani 0.30 1 d PDU . .
C62 C 0.6463(16) 0.8367(14) 0.5624(14) 0.113(8) Uani 0.30 1 d PDU . .
C63 C 0.6793(16) 0.9215(14) 0.5158(13) 0.113(8) Uani 0.30 1 d PDU . .
H63A H 0.7396 0.9260 0.5310 0.169 Uiso 0.30 1 calc PR . .
H63B H 0.6385 0.9691 0.5240 0.169 Uiso 0.30 1 calc PR . .
H63C H 0.6813 0.9247 0.4619 0.169 Uiso 0.30 1 calc PR . .

loop_
_atom_site_aniso_label
_atom_site_aniso_U_11
_atom_site_aniso_U_22
_atom_site_aniso_U_33
_atom_site_aniso_U_23
_atom_site_aniso_U_13
_atom_site_aniso_U_12
Mn1 0.0302(5) 0.0196(4) 0.0213(4) -0.0033(3) -0.0003(4) 0.0116(3)
Mn2 0.0306(4) 0.0190(3) 0.0234(3) -0.0013(2) 0.0012(3) 0.0102(2)
Mn3 0.0281(4) 0.0231(3) 0.0301(4) -0.0026(2) 0.0009(3) 0.0103(2)
Mn4 0.0301(4) 0.0335(3) 0.0438(4) -0.0089(3) -0.0064(3) 0.0106(3)
Mn5 0.0288(3) 0.0237(3) 0.0302(3) -0.0048(2) -0.0025(3) 0.0072(2)
Mn6 0.0337(4) 0.0191(3) 0.0246(3) -0.0020(2) -0.0016(3) 0.0095(2)
Mn7 0.0369(4) 0.0218(3) 0.0206(3) -0.0027(2) -0.0005(3) 0.0132(3)
Mn8 0.0370(4) 0.0241(3) 0.0244(3) -0.0019(2) 0.0032(3) 0.0133(3)
O1 0.0308(18) 0.058(2) 0.073(2) -0.0275(18) -0.0118(16) 0.0118(15)
O2 0.0236(16) 0.0347(15) 0.0449(18) -0.0106(13) 0.0059(13) 0.0100(12)
O3 0.0338(16) 0.0274(14) 0.0323(16) -0.0047(12) 0.0092(13) 0.0125(12)
C1 0.026(3) 0.050(3) 0.077(4) -0.023(3) -0.005(3) 0.004(2)
C2 0.034(3) 0.042(3) 0.082(4) -0.012(3) 0.004(3) 0.004(2)
C3 0.032(3) 0.027(2) 0.052(3) -0.001(2) 0.009(2) 0.0094(19)
C4 0.042(3) 0.035(2) 0.054(3) 0.000(2) 0.016(2) 0.013(2)
C5 0.033(3) 0.042(2) 0.047(3) -0.007(2) 0.011(2) 0.017(2)
C6 0.050(3) 0.033(2) 0.062(3) -0.004(2) 0.000(2) 0.010(2)
O4 0.0298(16) 0.0336(15) 0.0446(18) -0.0087(13) -0.0018(13) 0.0054(12)
O5 0.0322(16) 0.0239(13) 0.0369(17) -0.0048(12) -0.0054(13) 0.0068(11)
O6 0.0441(17) 0.0215(13) 0.0283(15) -0.0038(11) -0.0057(13) 0.0114(12)
C7 0.038(3) 0.036(2) 0.057(3) -0.011(2) -0.007(2) 0.002(2)
C8 0.049(3) 0.033(2) 0.048(3) -0.007(2) -0.009(2) -0.008(2)
C9 0.045(3) 0.025(2) 0.037(3) -0.0056(18) -0.007(2) 0.0009(18)
C10 0.050(3) 0.024(2) 0.039(3) -0.0060(18) -0.010(2) -0.0009(19)
C11 0.052(3) 0.024(2) 0.037(3) -0.0086(18) -0.007(2) 0.0090(19)
C12 0.056(3) 0.035(2) 0.039(3) -0.009(2) -0.013(2) 0.009(2)
O7 0.0272(15) 0.0240(13) 0.0362(16) -0.0029(12) 0.0074(12) 0.0035(11)
O8 0.0405(17) 0.0247(13) 0.0260(15) -0.0005(11) 0.0106(13) 0.0117(12)
O9 0.0323(16) 0.0192(12) 0.0285(15) -0.0011(11) -0.0005(12) 0.0077(11)
C13 0.052(3) 0.029(2) 0.072(4) -0.007(2) 0.020(3) 0.000(2)
C14A 0.048(6) 0.028(5) 0.041(6) 0.001(4) 0.032(5) 0.004(5)
C14B 0.051(4) 0.044(4) 0.044(4) 0.004(3) 0.003(3) -0.010(3)
C15 0.040(3) 0.033(2) 0.038(3) 0.0102(19) 0.017(2) 0.009(2)
C16A 0.032(7) 0.023(5) 0.017(6) 0.001(4) -0.001(5) 0.006(5)
C16B 0.055(4) 0.045(4) 0.053(4) 0.001(3) -0.003(4) -0.001(3)
C17 0.094(4) 0.036(2) 0.037(3) -0.007(2) 0.024(3) -0.015(3)
C18A 0.046(6) 0.035(5) 0.038(6) -0.004(5) -0.008(5) 0.008(5)
C18B 0.054(4) 0.051(4) 0.040(4) -0.003(3) 0.005(4) -0.019(3)
O10 0.0361(17) 0.0253(13) 0.0315(16) -0.0034(12) -0.0026(13) 0.0110(12)
O11 0.0429(17) 0.0237(13) 0.0284(16) -0.0025(11) -0.0028(13) 0.0150(12)
C19 0.025(2) 0.0246(19) 0.032(2) -0.0035(17) 0.0064(19) 0.0123(17)
C20 0.032(2) 0.0238(19) 0.031(2) -0.0031(17) -0.0012(19) 0.0114(17)
C21 0.044(3) 0.029(2) 0.046(3) -0.0042(19) -0.006(2) 0.0085(19)
C22 0.048(3) 0.028(2) 0.058(3) -0.007(2) -0.012(2) 0.014(2)
C23 0.057(3) 0.038(2) 0.040(3) -0.002(2) 0.005(2) -0.001(2)
O12 0.0357(18) 0.0415(16) 0.0424(19) -0.0102(14) -0.0098(14) 0.0139(14)
O13 0.0330(16) 0.0325(14) 0.0304(16) -0.0035(12) -0.0050(13) 0.0090(12)
C24 0.052(3) 0.026(2) 0.036(3) -0.0049(18) -0.011(2) 0.000(2)
C25 0.049(3) 0.049(3) 0.031(3) -0.005(2) -0.012(2) 0.011(2)
C26 0.139(6) 0.051(3) 0.055(4) 0.001(3) 0.005(4) 0.007(3)
C27 0.091(4) 0.178(6) 0.056(4) -0.031(4) -0.011(3) -0.030(4)
C28 0.086(4) 0.082(4) 0.033(3) -0.008(3) 0.002(3) 0.020(3)
O14 0.0439(18) 0.0301(14) 0.0229(15) -0.0050(12) -0.0003(13) 0.0136(13)
O15 0.0488(18) 0.0295(14) 0.0210(15) -0.0021(12) 0.0002(13) 0.0173(13)
C29 0.054(3) 0.025(2) 0.027(2) -0.0044(17) 0.000(2) 0.008(2)
C30 0.053(3) 0.038(2) 0.028(2) -0.0071(19) 0.003(2) 0.008(2)
C31A 0.063(6) 0.042(4) 0.022(4) 0.002(3) 0.017(4) 0.010(4)
C32A 0.075(6) 0.081(7) 0.051(6) -0.022(6) 0.009(5) 0.018(5)
C33A 0.069(8) 0.080(8) 0.033(5) -0.028(6) 0.000(5) -0.004(6)
C31B 0.091(8) 0.099(8) 0.060(7) -0.008(6) -0.001(6) 0.023(6)
C32B 0.053(7) 0.035(5) 0.025(5) -0.009(4) 0.008(5) 0.015(5)
C33B 0.128(16) 0.109(13) 0.069(11) -0.061(10) 0.020(10) -0.041(11)
O16 0.0471(19) 0.0380(16) 0.0265(16) -0.0050(13) 0.0064(14) 0.0179(14)
O17 0.050(2) 0.0445(18) 0.0367(18) -0.0121(14) -0.0003(16) 0.0159(15)
C34 0.057(3) 0.024(2) 0.027(2) 0.0022(17) 0.004(2) 0.019(2)
C35 0.056(3) 0.049(3) 0.030(3) -0.010(2) 0.004(2) 0.024(2)
C37 0.092(4) 0.067(4) 0.056(4) -0.007(3) 0.038(3) 0.014(3)
C36 0.073(4) 0.059(3) 0.044(3) -0.013(2) -0.001(3) 0.033(3)
C38 0.089(4) 0.098(4) 0.035(3) -0.026(3) 0.003(3) 0.030(3)
N1 0.050(3) 0.041(2) 0.040(2) -0.0067(18) -0.0026(19) 0.0184(19)
C39 0.051(3) 0.070(4) 0.059(4) 0.005(3) -0.003(3) 0.027(3)
C40 0.073(4) 0.078(4) 0.054(4) 0.016(3) 0.000(3) 0.041(3)
C41 0.131(6) 0.061(4) 0.052(4) 0.009(3) -0.014(4) 0.007(4)
C42 0.155(6) 0.079(4) 0.051(4) 0.022(3) -0.039(4) -0.049(4)
C43 0.104(5) 0.057(3) 0.050(3) 0.008(3) -0.037(3) -0.019(3)
O18 0.0279(15) 0.0184(12) 0.0256(14) -0.0053(10) -0.0008(11) 0.0112(11)
O19 0.0279(15) 0.0204(12) 0.0205(14) -0.0014(10) 0.0012(11) 0.0090(10)
O20 0.0266(15) 0.0243(13) 0.0297(15) -0.0030(11) -0.0027(12) 0.0109(11)
O21 0.0285(15) 0.0194(12) 0.0198(14) -0.0030(10) 0.0008(11) 0.0049(10)
O22 0.0319(15) 0.0201(12) 0.0228(14) -0.0039(10) 0.0014(12) 0.0120(11)
O23 0.0379(16) 0.0247(13) 0.0230(15) -0.0048(12) -0.0002(13) 0.0139(12)
N2 0.050(3) 0.046(2) 0.069(3) -0.009(2) 0.003(2) 0.007(2)
C44 0.059(3) 0.048(3) 0.038(3) 0.000(2) -0.003(2) -0.005(3)
C45 0.041(3) 0.066(3) 0.047(3) -0.013(3) 0.003(2) -0.003(3)
C46 0.041(3) 0.053(3) 0.046(3) -0.012(2) -0.001(2) 0.008(2)
C47 0.055(3) 0.039(2) 0.040(3) -0.004(2) -0.004(2) -0.005(2)
C48 0.042(3) 0.049(3) 0.063(4) -0.010(3) 0.013(2) 0.002(2)
O24 0.113(4) 0.074(3) 0.103(4) -0.032(3) 0.020(3) -0.008(2)
O25 0.105(3) 0.063(2) 0.076(3) 0.010(2) -0.003(2) -0.011(2)
C49 0.104(5) 0.055(4) 0.056(4) -0.006(3) 0.005(4) 0.002(3)
C50 0.115(5) 0.046(3) 0.064(4) -0.001(3) 0.017(4) -0.008(3)
C51 0.147(7) 0.113(6) 0.080(5) -0.007(4) -0.008(5) -0.028(5)
C52 0.150(8) 0.098(6) 0.169(9) -0.045(6) -0.014(6) 0.038(5)
C53 0.205(7) 0.082(4) 0.108(5) -0.036(4) 0.064(5) -0.034(5)
N3 0.043(2) 0.0333(19) 0.035(2) 0.0007(16) -0.0021(18) -0.0011(17)
C54 0.071(4) 0.033(2) 0.066(4) 0.011(2) -0.010(3) 0.006(2)
C55 0.149(6) 0.104(5) 0.065(4) -0.008(4) 0.018(4) 0.082(5)
C56 0.218(9) 0.105(6) 0.104(6) -0.048(5) -0.108(6) 0.037(6)
C57 0.079(5) 0.071(4) 0.187(8) 0.059(5) -0.026(5) -0.020(4)
N4 0.113(7) 0.138(7) 0.127(8) 0.006(6) -0.043(6) 0.010(5)
C58 0.049(5) 0.072(5) 0.114(8) 0.018(6) -0.015(5) -0.012(4)
C59 0.116(7) 0.106(7) 0.081(7) -0.007(5) -0.001(6) -0.044(5)
N5 0.105(6) 0.168(8) 0.173(8) -0.049(6) -0.013(6) 0.008(6)
C60 0.126(7) 0.080(6) 0.088(6) -0.027(5) -0.003(6) -0.015(6)
C61 0.048(4) 0.114(5) 0.102(5) -0.058(4) -0.001(4) -0.024(4)
N6 0.175(13) 0.183(13) 0.199(13) -0.040(8) -0.016(8) -0.027(8)
C62 0.112(10) 0.124(11) 0.106(10) -0.033(7) -0.021(7) -0.015(7)
C63 0.131(10) 0.118(10) 0.105(10) -0.051(8) -0.013(7) -0.028(7)

loop_
_atom_type_symbol
_atom_type_description
_atom_type_scat_dispersion_real
_atom_type_scat_dispersion_imag
_atom_type_scat_source
C C 0.0033 0.0016 'International Tables Vol C Tables 4.2.6.8 and 6.1.1.4'
H H 0.0000 0.0000 'International Tables Vol C Tables 4.2.6.8 and 6.1.1.4'
N N 0.0061 0.0033 'International Tables Vol C Tables 4.2.6.8 and 6.1.1.4'
O O 0.0106 0.0060 'International Tables Vol C Tables 4.2.6.8 and 6.1.1.4'
Mn Mn 0.3368 0.7283 'International Tables Vol C Tables 4.2.6.8 and 6.1.1.4'

loop_
_geom_angle_atom_site_label_1
_geom_angle_atom_site_label_2
_geom_angle_atom_site_label_3
_geom_angle
_geom_angle_site_symmetry_1
_geom_angle_site_symmetry_3
O22 Mn1 O22 179.998(2) 2 .
O22 Mn1 O18 98.12(9) 2 .
O22 Mn1 O18 81.88(9) . .
O22 Mn1 O18 81.88(9) 2 2
O22 Mn1 O18 98.12(9) . 2
O18 Mn1 O18 180.0 . 2
O22 Mn1 O9 97.56(9) 2 .
O22 Mn1 O9 82.44(9) . .
O18 Mn1 O9 103.06(9) . .
O18 Mn1 O9 76.94(9) 2 .
O22 Mn1 O9 82.44(9) 2 2
O22 Mn1 O9 97.56(9) . 2
O18 Mn1 O9 76.94(9) . 2
O18 Mn1 O9 103.06(9) 2 2
O9 Mn1 O9 180.0 . 2
O22 Mn1 Mn7 40.32(6) 2 2
O22 Mn1 Mn7 139.68(6) . 2
O18 Mn1 Mn7 138.40(7) . 2
O18 Mn1 Mn7 41.60(7) 2 2
O9 Mn1 Mn7 87.97(6) . 2
O9 Mn1 Mn7 92.03(6) 2 2
O22 Mn1 Mn7 139.68(6) 2 .
O22 Mn1 Mn7 40.32(6) . .
O18 Mn1 Mn7 41.60(7) . .
O18 Mn1 Mn7 138.40(7) 2 .
O9 Mn1 Mn7 92.03(6) . .
O9 Mn1 Mn7 87.97(6) 2 .
Mn7 Mn1 Mn7 180.0 2 .
O22 Mn1 Mn2 93.41(7) 2 .
O22 Mn1 Mn2 86.59(7) . .
O18 Mn1 Mn2 142.39(7) . .
O18 Mn1 Mn2 37.61(7) 2 .
O9 Mn1 Mn2 39.70(6) . .
O9 Mn1 Mn2 140.30(6) 2 .
Mn7 Mn1 Mn2 62.419(16) 2 .
Mn7 Mn1 Mn2 117.580(16) . .
O22 Mn1 Mn2 86.59(7) 2 2
O22 Mn1 Mn2 93.41(7) . 2
O18 Mn1 Mn2 37.61(7) . 2
O18 Mn1 Mn2 142.39(7) 2 2
O9 Mn1 Mn2 140.30(6) . 2
O9 Mn1 Mn2 39.70(6) 2 2
Mn7 Mn1 Mn2 117.582(16) 2 2
Mn7 Mn1 Mn2 62.419(16) . 2
Mn2 Mn1 Mn2 180.0 . 2
O22 Mn1 Mn6 34.67(7) 2 2
O22 Mn1 Mn6 145.33(7) . 2
O18 Mn1 Mn6 87.04(7) . 2
O18 Mn1 Mn6 92.96(7) 2 2
O9 Mn1 Mn6 132.18(6) . 2
O9 Mn1 Mn6 47.82(6) 2 2
Mn7 Mn1 Mn6 57.933(15) 2 2
Mn7 Mn1 Mn6 122.068(15) . 2
Mn2 Mn1 Mn6 120.252(15) . 2
Mn2 Mn1 Mn6 59.748(15) 2 2
O22 Mn1 Mn6 145.33(7) 2 .
O22 Mn1 Mn6 34.67(7) . .
O18 Mn1 Mn6 92.96(7) . .
O18 Mn1 Mn6 87.04(7) 2 .
O9 Mn1 Mn6 47.82(6) . .
O9 Mn1 Mn6 132.18(6) 2 .
Mn7 Mn1 Mn6 122.069(15) 2 .
Mn7 Mn1 Mn6 57.931(15) . .
Mn2 Mn1 Mn6 59.749(15) . .
Mn2 Mn1 Mn6 120.250(15) 2 .
Mn6 Mn1 Mn6 180.0 2 .
O19 Mn2 O18 91.84(10) . 2
O19 Mn2 O7 87.01(10) . .
O18 Mn2 O7 178.46(10) 2 .
O19 Mn2 O9 178.50(11) . .
O18 Mn2 O9 87.21(10) 2 .
O7 Mn2 O9 93.91(10) . .
O19 Mn2 O21 94.39(10) . .
O18 Mn2 O21 95.35(10) 2 .
O7 Mn2 O21 85.76(10) . .
O9 Mn2 O21 86.86(10) . .
O19 Mn2 O8 88.25(10) . .
O18 Mn2 O8 87.58(11) 2 .
O7 Mn2 O8 91.36(11) . .
O9 Mn2 O8 90.55(10) . .
O21 Mn2 O8 175.98(11) . .
O19 Mn2 Mn1 130.07(8) . .
O18 Mn2 Mn1 38.54(6) 2 .
O7 Mn2 Mn1 142.71(7) . .
O9 Mn2 Mn1 49.11(7) . .
O21 Mn2 Mn1 87.29(7) . .
O8 Mn2 Mn1 93.34(7) . .
O19 Mn2 Mn7 88.54(8) . 2
O18 Mn2 Mn7 37.30(7) 2 2
O7 Mn2 Mn7 141.57(8) . 2
O9 Mn2 Mn7 90.01(8) . 2
O21 Mn2 Mn7 132.65(7) . 2
O8 Mn2 Mn7 50.34(8) . 2
Mn1 Mn2 Mn7 56.815(14) . 2
O19 Mn2 Mn6 131.74(8) . .
O18 Mn2 Mn6 89.80(7) 2 .
O7 Mn2 Mn6 91.73(8) . .
O9 Mn2 Mn6 49.44(7) . .
O21 Mn2 Mn6 37.54(6) . .
O8 Mn2 Mn6 139.99(7) . .
Mn1 Mn2 Mn6 62.068(15) . .
Mn7 Mn2 Mn6 118.79(2) 2 .
O19 Mn2 Mn8 36.62(7) . .
O18 Mn2 Mn8 87.83(7) 2 .
O7 Mn2 Mn8 90.64(8) . .
O9 Mn2 Mn8 142.12(8) . .
O21 Mn2 Mn8 131.00(7) . .
O8 Mn2 Mn8 51.72(7) . .
Mn1 Mn2 Mn8 120.71(2) . .
Mn7 Mn2 Mn8 64.577(19) 2 .
Mn6 Mn2 Mn8 167.93(2) . .
O19 Mn2 Mn5 89.17(8) . .
O18 Mn2 Mn5 132.83(8) 2 .
O7 Mn2 Mn5 48.21(8) . .
O9 Mn2 Mn5 92.32(8) . .
O21 Mn2 Mn5 37.64(7) . .
O8 Mn2 Mn5 139.58(8) . .
Mn1 Mn2 Mn5 118.33(2) . .
Mn7 Mn2 Mn5 169.73(3) 2 .
Mn6 Mn2 Mn5 56.663(18) . .
Mn8 Mn2 Mn5 117.82(2) . .
O19 Mn2 Mn3 37.07(7) . .
O18 Mn2 Mn3 128.53(7) 2 .
O7 Mn2 Mn3 50.44(7) . .
O9 Mn2 Mn3 144.01(8) . .
O21 Mn2 Mn3 85.72(7) . .
O8 Mn2 Mn3 94.61(7) . .
Mn1 Mn2 Mn3 164.43(2) . .
Mn7 Mn2 Mn3 120.23(2) 2 .
Mn6 Mn2 Mn3 117.50(2) . .
Mn8 Mn2 Mn3 56.250(18) . .
Mn5 Mn2 Mn3 61.605(18) . .
O20 Mn3 O2 81.14(11) . .
O20 Mn3 O3 167.11(11) . .
O2 Mn3 O3 94.46(11) . .
O20 Mn3 O19 100.60(10) . .
O2 Mn3 O19 170.68(10) . .
O3 Mn3 O19 81.86(10) . .
O20 Mn3 O10 101.82(10) . .
O2 Mn3 O10 99.66(10) . .
O3 Mn3 O10 90.84(10) . .
O19 Mn3 O10 88.99(10) . .
O20 Mn3 O7 80.97(9) . .
O2 Mn3 O7 97.75(10) . .
O3 Mn3 O7 87.68(9) . .
O19 Mn3 O7 73.63(9) . .
O10 Mn3 O7 162.60(9) . .
O20 Mn3 Mn8 141.74(7) . .
O2 Mn3 Mn8 136.62(9) . .
O3 Mn3 Mn8 42.37(8) . .
O19 Mn3 Mn8 41.15(7) . .
O10 Mn3 Mn8 80.74(7) . .
O7 Mn3 Mn8 86.54(7) . .
O20 Mn3 Mn4 40.41(7) . .
O2 Mn3 Mn4 40.72(8) . .
O3 Mn3 Mn4 134.00(8) . .
O19 Mn3 Mn4 140.25(7) . .
O10 Mn3 Mn4 104.22(7) . .
O7 Mn3 Mn4 89.11(7) . .
Mn8 Mn3 Mn4 174.43(3) . .
O20 Mn3 Mn2 87.34(7) . .
O2 Mn3 Mn2 135.99(8) . .
O3 Mn3 Mn2 87.51(7) . .
O19 Mn3 Mn2 35.72(7) . .
O10 Mn3 Mn2 124.30(7) . .
O7 Mn3 Mn2 38.32(6) . .
Mn8 Mn3 Mn2 61.752(19) . .
Mn4 Mn3 Mn2 116.17(2) . .
O20 Mn3 Mn5 34.58(7) . .
O2 Mn3 Mn5 90.65(8) . .
O3 Mn3 Mn5 134.19(7) . .
O19 Mn3 Mn5 85.90(7) . .
O10 Mn3 Mn5 133.03(7) . .
O7 Mn3 Mn5 46.55(6) . .
Mn8 Mn3 Mn5 120.85(2) . .
Mn4 Mn3 Mn5 57.556(19) . .
Mn2 Mn3 Mn5 59.141(18) . .
O1 Mn4 O20 171.24(13) . .
O1 Mn4 O2 94.28(13) . .
O20 Mn4 O2 78.83(11) . .
O1 Mn4 O12 92.89(13) . .
O20 Mn4 O12 94.35(11) . .
O2 Mn4 O12 171.98(11) . .
O1 Mn4 O4 97.28(12) . .
O20 Mn4 O4 78.70(10) . .
O2 Mn4 O4 99.29(10) . .
O12 Mn4 O4 83.33(10) . .
O1 Mn4 N1 93.16(14) . .
O20 Mn4 N1 93.01(12) . .
O2 Mn4 N1 96.52(12) . .
O12 Mn4 N1 79.49(12) . .
O4 Mn4 N1 160.30(11) . .
O1 Mn4 Mn5 137.04(10) . .
O20 Mn4 Mn5 40.01(7) . .
O2 Mn4 Mn5 96.04(7) . .
O12 Mn4 Mn5 81.07(8) . .
O4 Mn4 Mn5 39.88(7) . .
N1 Mn4 Mn5 126.69(10) . .
O1 Mn4 Mn3 133.57(11) . .
O20 Mn4 Mn3 39.32(7) . .
O2 Mn4 Mn3 39.52(7) . .
O12 Mn4 Mn3 133.53(8) . .
O4 Mn4 Mn3 88.67(7) . .
N1 Mn4 Mn3 96.18(10) . .
Mn5 Mn4 Mn3 64.59(2) . .
O4 Mn5 O20 88.76(11) . .
O4 Mn5 O5 94.26(11) . .
O20 Mn5 O5 176.97(11) . .
O4 Mn5 O21 160.22(11) . .
O20 Mn5 O21 95.67(10) . .
O5 Mn5 O21 81.55(10) . .
O4 Mn5 O13 92.08(11) . .
O20 Mn5 O13 85.40(10) . .
O5 Mn5 O13 94.28(10) . .
O21 Mn5 O13 107.46(10) . .
O4 Mn5 O7 86.07(11) . .
O20 Mn5 O7 82.71(9) . .
O5 Mn5 O7 97.68(10) . .
O21 Mn5 O7 75.44(9) . .
O13 Mn5 O7 167.99(9) . .
O4 Mn5 Mn6 133.06(8) . .
O20 Mn5 Mn6 136.56(8) . .
O5 Mn5 Mn6 40.57(8) . .
O21 Mn5 Mn6 41.15(7) . .
O13 Mn5 Mn6 101.45(7) . .
O7 Mn5 Mn6 88.37(6) . .
O4 Mn5 Mn4 49.45(8) . .
O20 Mn5 Mn4 40.72(7) . .
O5 Mn5 Mn4 142.16(8) . .
O21 Mn5 Mn4 136.13(7) . .
O13 Mn5 Mn4 79.03(7) . .
O7 Mn5 Mn4 90.84(6) . .
Mn6 Mn5 Mn4 177.27(3) . .
O4 Mn5 Mn2 124.26(9) . .
O20 Mn5 Mn2 87.18(8) . .
O5 Mn5 Mn2 91.28(8) . .
O21 Mn5 Mn2 37.23(7) . .
O13 Mn5 Mn2 142.70(7) . .
O7 Mn5 Mn2 38.30(6) . .
Mn6 Mn5 Mn2 61.464(19) . .
Mn4 Mn5 Mn2 116.58(3) . .
O4 Mn5 Mn3 89.66(8) . .
O20 Mn5 Mn3 34.25(7) . .
O5 Mn5 Mn3 145.77(8) . .
O21 Mn5 Mn3 83.41(7) . .
O13 Mn5 Mn3 119.58(7) . .
O7 Mn5 Mn3 48.62(6) . .
Mn6 Mn5 Mn3 119.91(3) . .
Mn4 Mn5 Mn3 57.85(2) . .
Mn2 Mn5 Mn3 59.254(18) . .
O22 Mn6 O6 87.74(10) . .
O22 Mn6 O5 176.69(10) . .
O6 Mn6 O5 95.31(11) . .
O22 Mn6 O21 94.42(10) . .
O6 Mn6 O21 162.86(11) . .
O5 Mn6 O21 82.29(10) . .
O22 Mn6 O14 85.80(10) . .
O6 Mn6 O14 90.39(10) . .
O5 Mn6 O14 95.46(11) . .
O21 Mn6 O14 106.72(10) . .
O22 Mn6 O9 81.14(9) . .
O6 Mn6 O9 87.34(10) . .
O5 Mn6 O9 97.68(10) . .
O21 Mn6 O9 76.23(9) . .
O14 Mn6 O9 166.82(10) . .
O22 Mn6 Mn5 135.76(7) . .
O6 Mn6 Mn5 134.99(8) . .
O5 Mn6 Mn5 40.98(7) . .
O21 Mn6 Mn5 41.48(7) . .
O14 Mn6 Mn5 101.82(7) . .
O9 Mn6 Mn5 88.88(6) . .
O22 Mn6 Mn7 39.50(7) . .
O6 Mn6 Mn7 49.56(8) . .
O5 Mn6 Mn7 143.76(8) . .
O21 Mn6 Mn7 133.83(8) . .
O14 Mn6 Mn7 78.56(7) . .
O9 Mn6 Mn7 90.15(6) . .
Mn5 Mn6 Mn7 175.26(3) . .
O22 Mn6 Mn2 85.19(7) . .
O6 Mn6 Mn2 126.25(8) . .
O5 Mn6 Mn2 91.95(8) . .
O21 Mn6 Mn2 37.41(7) . .
O14 Mn6 Mn2 141.74(7) . .
O9 Mn6 Mn2 38.92(6) . .
Mn5 Mn6 Mn2 61.873(19) . .
Mn7 Mn6 Mn2 114.95(2) . .
O22 Mn6 Mn1 34.72(7) . .
O6 Mn6 Mn1 88.43(8) . .
O5 Mn6 Mn1 143.85(8) . .
O21 Mn6 Mn1 83.80(7) . .
O14 Mn6 Mn1 120.51(7) . .
O9 Mn6 Mn1 46.48(6) . .
Mn5 Mn6 Mn1 119.65(2) . .
Mn7 Mn6 Mn1 56.865(15) . .
Mn2 Mn6 Mn1 58.182(15) . .
O22 Mn7 O18 82.25(10) . .
O22 Mn7 O23 175.48(11) . .
O18 Mn7 O23 93.23(10) . .
O22 Mn7 O15 93.09(10) . .
O18 Mn7 O15 168.96(11) . .
O23 Mn7 O15 91.37(10) . .
O22 Mn7 O6 79.32(10) . .
O18 Mn7 O6 101.80(10) . .
O23 Mn7 O6 101.65(10) . .
O15 Mn7 O6 87.07(10) . .
O22 Mn7 O8 99.44(10) . 2
O18 Mn7 O8 75.52(9) . 2
O23 Mn7 O8 79.40(10) . 2
O15 Mn7 O8 95.51(10) . 2
O6 Mn7 O8 177.21(9) . 2
O22 Mn7 Mn1 40.65(7) . .
O18 Mn7 Mn1 41.64(6) . .
O23 Mn7 Mn1 134.83(8) . .
O15 Mn7 Mn1 133.26(7) . .
O6 Mn7 Mn1 89.20(7) . .
O8 Mn7 Mn1 88.25(6) 2 .
O22 Mn7 Mn6 39.77(8) . .
O18 Mn7 Mn6 99.65(7) . .
O23 Mn7 Mn6 141.92(9) . .
O15 Mn7 Mn6 82.70(7) . .
O6 Mn7 Mn6 40.71(6) . .
O8 Mn7 Mn6 138.51(6) 2 .
Mn1 Mn7 Mn6 65.204(16) . .
O22 Mn7 Mn2 92.19(8) . 2
O18 Mn7 Mn2 36.45(7) . 2
O23 Mn7 Mn2 84.16(8) . 2
O15 Mn7 Mn2 134.50(9) . 2
O6 Mn7 Mn2 138.22(7) . 2
O8 Mn7 Mn2 39.12(6) 2 2
Mn1 Mn7 Mn2 60.765(15) . 2
Mn6 Mn7 Mn2 125.86(2) . 2
O16 Mn8 O19 169.72(12) . .
O16 Mn8 O23 94.18(12) . 2
O19 Mn8 O23 94.35(10) . 2
O16 Mn8 O3 89.20(12) . .
O19 Mn8 O3 81.43(10) . .
O23 Mn8 O3 169.60(10) 2 .
O16 Mn8 O11 93.75(11) . .
O19 Mn8 O11 90.61(10) . .
O23 Mn8 O11 98.70(10) 2 .
O3 Mn8 O11 90.87(10) . .
O16 Mn8 O8 101.61(10) . .
O19 Mn8 O8 74.60(9) . .
O23 Mn8 O8 78.20(10) 2 .
O3 Mn8 O8 91.49(10) . .
O11 Mn8 O8 164.49(9) . .
O16 Mn8 Mn3 129.91(9) . .
O19 Mn8 Mn3 41.67(7) . .
O23 Mn8 Mn3 135.88(8) 2 .
O3 Mn8 Mn3 41.40(7) . .
O11 Mn8 Mn3 81.92(7) . .
O8 Mn8 Mn3 89.77(7) . .
O16 Mn8 Mn2 140.16(8) . .
O19 Mn8 Mn2 35.71(6) . .
O23 Mn8 Mn2 84.02(8) 2 .
O3 Mn8 Mn2 87.08(8) . .
O11 Mn8 Mn2 125.94(7) . .
O8 Mn8 Mn2 38.96(6) . .
Mn3 Mn8 Mn2 61.998(19) . .
C1 O1 Mn4 124.2(3) . .
C3 O2 Mn3 129.1(3) . .
C3 O2 Mn4 129.9(2) . .
Mn3 O2 Mn4 99.76(11) . .
C5 O3 Mn3 121.8(2) . .
C5 O3 Mn8 129.7(3) . .
Mn3 O3 Mn8 96.22(11) . .
O1 C1 C2 115.8(4) . .
O1 C1 H1A 108.3 . .
C2 C1 H1A 108.3 . .
O1 C1 H1B 108.3 . .
C2 C1 H1B 108.3 . .
H1A C1 H1B 107.4 . .
C1 C2 C3 115.5(4) . .
C1 C2 H2A 108.4 . .
C3 C2 H2A 108.4 . .
C1 C2 H2B 108.4 . .
C3 C2 H2B 108.4 . .
H2A C2 H2B 107.5 . .
O2 C3 C2 106.6(4) . .
O2 C3 C6 108.4(3) . .
C2 C3 C6 112.2(4) . .
O2 C3 C4 108.2(3) . .
C2 C3 C4 111.1(4) . .
C6 C3 C4 110.3(4) . .
C5 C4 C3 118.1(4) . .
C5 C4 H4A 107.8 . .
C3 C4 H4A 107.8 . .
C5 C4 H4B 107.8 . .
C3 C4 H4B 107.8 . .
H4A C4 H4B 107.1 . .
O3 C5 C4 110.6(4) . .
O3 C5 H5A 109.5 . .
C4 C5 H5A 109.5 . .
O3 C5 H5B 109.5 . .
C4 C5 H5B 109.5 . .
H5A C5 H5B 108.1 . .
C3 C6 H6A 109.5 . .
C3 C6 H6B 109.5 . .
H6A C6 H6B 109.5 . .
C3 C6 H6C 109.5 . .
H6A C6 H6C 109.5 . .
H6B C6 H6C 109.5 . .
C7 O4 Mn5 119.3(2) . .
C7 O4 Mn4 128.7(2) . .
Mn5 O4 Mn4 90.67(11) . .
C9 O5 Mn6 130.0(2) . .
C9 O5 Mn5 130.6(2) . .
Mn6 O5 Mn5 98.45(12) . .
C11 O6 Mn6 119.5(2) . .
C11 O6 Mn7 133.2(2) . .
Mn6 O6 Mn7 89.72(10) . .
O4 C7 C8 112.7(3) . .
O4 C7 H7A 109.0 . .
C8 C7 H7A 109.0 . .
O4 C7 H7B 109.0 . .
C8 C7 H7B 109.0 . .
H7A C7 H7B 107.8 . .
C7 C8 C9 116.8(3) . .
C7 C8 H8A 108.1 . .
C9 C8 H8A 108.1 . .
C7 C8 H8B 108.1 . .
C9 C8 H8B 108.1 . .
H8A C8 H8B 107.3 . .
O5 C9 C12 109.1(3) . .
O5 C9 C10 107.4(3) . .
C12 C9 C10 110.5(3) . .
O5 C9 C8 106.5(3) . .
C12 C9 C8 112.0(3) . .
C10 C9 C8 111.2(3) . .
C11 C10 C9 117.3(3) . .
C11 C10 H10A 108.0 . .
C9 C10 H10A 108.0 . .
C11 C10 H10B 108.0 . .
C9 C10 H10B 108.0 . .
H10A C10 H10B 107.2 . .
O6 C11 C10 113.3(3) . .
O6 C11 H11A 108.9 . .
C10 C11 H11A 108.9 . .
O6 C11 H11B 108.9 . .
C10 C11 H11B 108.9 . .
H11A C11 H11B 107.7 . .
C9 C12 H12A 109.5 . .
C9 C12 H12B 109.5 . .
H12A C12 H12B 109.5 . .
C9 C12 H12C 109.5 . .
H12A C12 H12C 109.5 . .
H12B C12 H12C 109.5 . .
C13 O7 Mn2 122.0(2) . .
C13 O7 Mn5 127.0(3) . .
Mn2 O7 Mn5 93.49(10) . .
C13 O7 Mn3 127.3(2) . .
Mn2 O7 Mn3 91.24(10) . .
Mn5 O7 Mn3 84.83(8) . .
C15 O8 Mn2 119.1(2) . .
C15 O8 Mn7 127.9(2) . 2
Mn2 O8 Mn7 90.53(10) . 2
C15 O8 Mn8 131.1(2) . .
Mn2 O8 Mn8 89.32(9) . .
Mn7 O8 Mn8 86.78(9) 2 .
C17 O9 Mn2 120.5(2) . .
C17 O9 Mn1 132.3(3) . .
Mn2 O9 Mn1 91.19(10) . .
C17 O9 Mn6 124.0(2) . .
Mn2 O9 Mn6 91.63(9) . .
Mn1 O9 Mn6 85.70(8) . .
C14A C13 O7 115.8(5) . .
C14A C13 C14B 52.8(5) . .
O7 C13 C14B 106.4(4) . .
C14A C13 H13A 108.3 . .
O7 C13 H13A 108.3 . .
C14B C13 H13A 145.2 . .
C14A C13 H13B 108.3 . .
O7 C13 H13B 108.3 . .
C14B C13 H13B 62.4 . .
H13A C13 H13B 107.4 . .
C14A C13 H13C 133.6 . .
O7 C13 H13C 110.4 . .
C14B C13 H13C 110.4 . .
H13A C13 H13C 58.3 . .
H13B C13 H13C 50.9 . .
C14A C13 H13D 58.4 . .
O7 C13 H13D 110.4 . .
C14B C13 H13D 110.4 . .
H13A C13 H13D 54.6 . .
H13B C13 H13D 140.8 . .
H13C C13 H13D 108.6 . .
C13 C14A C15 116.8(6) . .
C13 C14A H14A 108.1 . .
C15 C14A H14A 108.1 . .
C13 C14A H14B 108.1 . .
C15 C14A H14B 108.1 . .
H14A C14A H14B 107.3 . .
C15 C14B C13 112.0(4) . .
C15 C14B C17 111.7(4) . .
C13 C14B C17 117.5(5) . .
C15 C14B H14C 104.8 . .
C13 C14B H14C 104.8 . .
C17 C14B H14C 104.8 . .
C18A C15 C14B 136.0(6) . .
C18A C15 O8 113.2(6) . .
C14B C15 O8 109.5(4) . .
C14B C15 C18B 119.9(4) . .
O8 C15 C18B 106.2(4) . .
C18A C15 C16A 113.6(6) . .
C14B C15 C16A 57.2(5) . .
O8 C15 C16A 111.2(5) . .
C18B C15 C16A 140.7(5) . .
C18A C15 C16B 67.8(6) . .
C14B C15 C16B 109.4(4) . .
O8 C15 C16B 106.5(4) . .
C18B C15 C16B 104.5(5) . .
C16A C15 C16B 53.7(5) . .
C18A C15 C14A 100.8(6) . .
C14B C15 C14A 53.4(4) . .
O8 C15 C14A 110.4(5) . .
C18B C15 C14A 69.5(4) . .
C16A C15 C14A 107.0(6) . .
C16B C15 C14A 142.8(5) . .
C17 C16A C15 113.6(6) . .
C17 C16A H16A 108.8 . .
C15 C16A H16A 108.8 . .
C17 C16A H16B 108.8 . .
C15 C16A H16B 108.8 . .
H16A C16A H16B 107.7 . .
C15 C16A H17C 151.8 . .
H16A C16A H17C 79.4 . .
H16B C16A H17C 93.3 . .
C15 C16B H16C 109.5 . .
C15 C16B H16D 109.5 . .
H16C C16B H16D 109.5 . .
C15 C16B H16E 109.5 . .
H16C C16B H16E 109.5 . .
H16D C16B H16E 109.5 . .
O9 C17 C16A 109.3(5) . .
O9 C17 C14B 107.9(4) . .
C16A C17 C14B 56.8(4) . .
O9 C17 H17A 109.8 . .
C16A C17 H17A 109.8 . .
C14B C17 H17A 142.3 . .
O9 C17 H17B 109.8 . .
C16A C17 H17B 109.8 . .
C14B C17 H17B 56.8 . .
H17A C17 H17B 108.3 . .
O9 C17 H17C 110.3 . .
C16A C17 H17C 58.1 . .
C14B C17 H17C 111.7 . .
H17A C17 H17C 54.6 . .
H17B C17 H17C 139.8 . .
O9 C17 H17D 109.4 . .
C16A C17 H17D 141.2 . .
C14B C17 H17D 109.0 . .
H17A C17 H17D 56.9 . .
H17B C17 H17D 54.5 . .
H17C C17 H17D 108.4 . .
C15 C18A H18A 109.5 . .
C15 C18A H18B 109.5 . .
C15 C18A H18C 109.5 . .
C15 C18B H18D 109.5 . .
C15 C18B H18E 109.5 . .
H18D C18B H18E 109.5 . .
C15 C18B H18F 109.5 . .
H18D C18B H18F 109.5 . .
H18E C18B H18F 109.5 . .
C19 O10 Mn3 126.1(2) . .
C19 O11 Mn8 125.9(3) . .
O11 C19 O10 125.4(3) . .
O11 C19 C20 117.3(4) . .
O10 C19 C20 117.3(3) . .
C21 C20 C19 111.1(3) . .
C21 C20 C23 110.7(3) . .
C19 C20 C23 107.7(3) . .
C21 C20 C22 109.9(3) . .
C19 C20 C22 107.9(3) . .
C23 C20 C22 109.4(3) . .
C20 C21 H21A 109.5 . .
C20 C21 H21B 109.5 . .
H21A C21 H21B 109.5 . .
C20 C21 H21C 109.5 . .
H21A C21 H21C 109.5 . .
H21B C21 H21C 109.5 . .
C20 C22 H22A 109.5 . .
C20 C22 H22B 109.5 . .
H22A C22 H22B 109.5 . .
C20 C22 H22C 109.5 . .
H22A C22 H22C 109.5 . .
H22B C22 H22C 109.5 . .
C20 C23 H23A 109.5 . .
C20 C23 H23B 109.5 . .
H23A C23 H23B 109.5 . .
C20 C23 H23C 109.5 . .
H23A C23 H23C 109.5 . .
H23B C23 H23C 109.5 . .
C24 O12 Mn4 127.6(3) . .
C24 O13 Mn5 123.7(3) . .
O13 C24 O12 124.9(4) . .
O13 C24 C25 119.1(4) . .
O12 C24 C25 115.9(4) . .
C28 C25 C27 112.4(5) . .
C28 C25 C24 112.1(4) . .
C27 C25 C24 111.4(4) . .
C28 C25 C26 107.8(4) . .
C27 C25 C26 106.5(4) . .
C24 C25 C26 106.3(4) . .
C25 C26 H26A 109.5 . .
C25 C26 H26B 109.5 . .
H26A C26 H26B 109.5 . .
C25 C26 H26C 109.5 . .
H26A C26 H26C 109.5 . .
H26B C26 H26C 109.5 . .
C25 C27 H27A 109.5 . .
C25 C27 H27B 109.5 . .
H27A C27 H27B 109.5 . .
C25 C27 H27C 109.5 . .
H27A C27 H27C 109.5 . .
H27B C27 H27C 109.5 . .
C25 C28 H28A 109.5 . .
C25 C28 H28B 109.5 . .
H28A C28 H28B 109.5 . .
C25 C28 H28C 109.5 . .
H28A C28 H28C 109.5 . .
H28B C28 H28C 109.5 . .
C29 O14 Mn6 124.1(2) . .
C29 O15 Mn7 128.4(3) . .
O14 C29 O15 125.3(4) . .
O14 C29 C30 118.9(3) . .
O15 C29 C30 115.8(4) . .
C31B C30 C32B 128.4(8) . .
C31B C30 C33B 109.7(10) . .
C32B C30 C33B 71.4(8) . .
C32B C30 C31A 114.9(6) . .
C33B C30 C31A 141.1(8) . .
C31B C30 C32A 114.2(8) . .
C33B C30 C32A 100.2(8) . .
C31A C30 C32A 89.7(6) . .
C31B C30 C29 114.7(7) . .
C32B C30 C29 114.6(6) . .
C33B C30 C29 104.3(6) . .
C31A C30 C29 106.5(4) . .
C32A C30 C29 112.2(6) . .
C31B C30 C33A 69.2(8) . .
C32B C30 C33A 109.6(7) . .
C31A C30 C33A 103.7(6) . .
C32A C30 C33A 133.1(7) . .
C29 C30 C33A 106.7(5) . .
C30 C31A H31A 109.5 . .
C30 C31A H31B 109.5 . .
C30 C31A H31C 109.5 . .
C30 C32A H32A 109.5 . .
C30 C32A H32B 109.5 . .
C30 C32A H32C 109.5 . .
C30 C33A H33A 109.5 . .
C30 C33A H33B 109.5 . .
C30 C33A H33C 109.5 . .
C30 C31B H31D 109.5 . .
C30 C31B H31E 109.5 . .
H31D C31B H31E 109.5 . .
C30 C31B H31F 109.5 . .
H31D C31B H31F 109.5 . .
H31E C31B H31F 109.5 . .
C30 C32B H32D 109.5 . .
C30 C32B H32E 109.5 . .
H32D C32B H32E 109.5 . .
C30 C32B H32F 109.5 . .
H32D C32B H32F 109.5 . .
H32E C32B H32F 109.5 . .
C30 C33B H33D 109.5 . .
C30 C33B H33E 109.5 . .
H33D C33B H33E 109.5 . .
C30 C33B H33F 109.5 . .
H33D C33B H33F 109.5 . .
H33E C33B H33F 109.5 . .
C34 O16 Mn8 129.7(3) . .
O17 C34 O16 124.3(4) . .
O17 C34 C35 122.1(4) . .
O16 C34 C35 113.5(4) . .
C38 C35 C37 110.9(4) . .
C38 C35 C36 109.0(4) . .
C37 C35 C36 109.7(4) . .
C38 C35 C34 110.9(4) . .
C37 C35 C34 110.0(4) . .
C36 C35 C34 106.2(3) . .
C35 C37 H37A 109.5 . .
C35 C37 H37B 109.5 . .
H37A C37 H37B 109.5 . .
C35 C37 H37C 109.5 . .
H37A C37 H37C 109.5 . .
H37B C37 H37C 109.5 . .
C35 C36 H36A 109.5 . .
C35 C36 H36B 109.5 . .
H36A C36 H36B 109.5 . .
C35 C36 H36C 109.5 . .
H36A C36 H36C 109.5 . .
H36B C36 H36C 109.5 . .
C35 C38 H38A 109.5 . .
C35 C38 H38B 109.5 . .
H38A C38 H38B 109.5 . .
C35 C38 H38C 109.5 . .
H38A C38 H38C 109.5 . .
H38B C38 H38C 109.5 . .
C43 N1 C39 117.2(4) . .
C43 N1 Mn4 123.0(3) . .
C39 N1 Mn4 118.6(3) . .
N1 C39 C40 122.0(6) . .
N1 C39 H39 119.0 . .
C40 C39 H39 119.0 . .
C41 C40 C39 119.5(5) . .
C41 C40 H40 120.2 . .
C39 C40 H40 120.2 . .
C40 C41 C42 118.6(6) . .
C40 C41 H41 120.7 . .
C42 C41 H41 120.7 . .
C41 C42 C43 119.4(6) . .
C41 C42 H42 120.3 . .
C43 C42 H42 120.3 . .
N1 C43 C42 123.3(5) . .
N1 C43 H43 118.4 . .
C42 C43 H43 118.4 . .
Mn2 O18 Mn7 106.25(11) 2 .
Mn2 O18 Mn1 103.85(11) 2 .
Mn7 O18 Mn1 96.76(10) . .
Mn2 O19 Mn8 107.68(11) . .
Mn2 O19 Mn3 107.21(12) . .
Mn8 O19 Mn3 97.18(10) . .
Mn3 O20 Mn5 111.17(12) . .
Mn3 O20 Mn4 100.27(11) . .
Mn5 O20 Mn4 99.27(11) . .
Mn2 O21 Mn6 105.05(10) . .
Mn2 O21 Mn5 105.13(11) . .
Mn6 O21 Mn5 97.38(11) . .
Mn7 O22 Mn6 100.72(11) . .
Mn7 O22 Mn1 99.03(10) . .
Mn6 O22 Mn1 110.61(12) . .
Mn8 O23 Mn7 115.14(13) 2 .
Mn8 O23 H23 103(3) 2 .
Mn7 O23 H23 103(3) . .
C44 N2 C48 115.4(4) . .
N2 C44 C45 124.9(4) . .
N2 C44 H44 117.5 . .
C45 C44 H44 117.5 . .
C44 C45 C46 118.1(4) . .
C44 C45 H45 120.9 . .
C46 C45 H45 120.9 . .
C47 C46 C45 118.6(4) . .
C47 C46 H46 120.7 . .
C45 C46 H46 120.7 . .
C46 C47 C48 119.3(4) . .
C46 C47 H47 120.3 . .
C48 C47 H47 120.3 . .
N2 C48 C47 123.6(4) . .
N2 C48 H48 118.2 . .
C47 C48 H48 118.2 . .
O25 C49 O24 123.3(6) . .
O25 C49 C50 121.7(6) . .
O24 C49 C50 114.9(6) . .
C52 C50 C49 106.7(6) . .
C52 C50 C53 110.1(6) . .
C49 C50 C53 112.6(5) . .
C52 C50 C51 108.6(6) . .
C49 C50 C51 108.1(5) . .
C53 C50 C51 110.4(6) . .
C50 C51 H51A 109.5 . .
C50 C51 H51B 109.5 . .
H51A C51 H51B 109.5 . .
C50 C51 H51C 109.5 . .
H51A C51 H51C 109.5 . .
H51B C51 H51C 109.5 . .
C50 C52 H52A 109.5 . .
C50 C52 H52B 109.5 . .
H52A C52 H52B 109.5 . .
C50 C52 H52C 109.5 . .
H52A C52 H52C 109.5 . .
H52B C52 H52C 109.5 . .
C50 C53 H53A 109.5 . .
C50 C53 H53B 109.5 . .
H53A C53 H53B 109.5 . .
C50 C53 H53C 109.5 . .
H53A C53 H53C 109.5 . .
H53B C53 H53C 109.5 . .
C56 N3 C55 109.9(5) . .
C56 N3 C57 108.2(5) . .
C55 N3 C57 111.2(5) . .
C56 N3 C54 108.2(4) . .
C55 N3 C54 109.8(4) . .
C57 N3 C54 109.4(4) . .
N3 C54 H54A 109.5 . .
N3 C54 H54B 109.5 . .
H54A C54 H54B 109.5 . .
N3 C54 H54C 109.5 . .
H54A C54 H54C 109.5 . .
H54B C54 H54C 109.5 . .
N3 C55 H55A 109.5 . .
N3 C55 H55B 109.5 . .
H55A C55 H55B 109.5 . .
N3 C55 H55C 109.5 . .
H55A C55 H55C 109.5 . .
H55B C55 H55C 109.5 . .
N3 C56 H56A 109.5 . .
N3 C56 H56B 109.5 . .
H56A C56 H56B 109.5 . .
N3 C56 H56C 109.5 . .
H56A C56 H56C 109.5 . .
H56B C56 H56C 109.5 . .
N3 C57 H57A 109.5 . .
N3 C57 H57B 109.5 . .
H57A C57 H57B 109.5 . .
N3 C57 H57C 109.5 . .
H57A C57 H57C 109.5 . .
H57B C57 H57C 109.5 . .
N4 C58 C59 178.6(11) . .
C58 C59 H59A 109.5 . .
C58 C59 H59B 109.5 . .
H59A C59 H59B 109.5 . .
C58 C59 H59C 109.5 . .
H59A C59 H59C 109.5 . .
H59B C59 H59C 109.5 . .
N5 C60 C61 176.0(12) . .
C60 C61 H61A 109.5 . .
C60 C61 H61B 109.5 . .
H61A C61 H61B 109.5 . .
C60 C61 H61C 109.5 . .
H61A C61 H61C 109.5 . .
H61B C61 H61C 109.5 . .
N6 C62 C63 173(3) . .
C62 C63 H63A 109.5 . .
C62 C63 H63B 109.5 . .
H63A C63 H63B 109.5 . .
C62 C63 H63C 109.5 . .
H63A C63 H63C 109.5 . .
H63B C63 H63C 109.5 . .

loop_
_geom_bond_atom_site_label_1
_geom_bond_atom_site_label_2
_geom_bond_distance
_geom_bond_site_symmetry_2
Mn1 O22 1.897(2) 2
Mn1 O22 1.898(2) .
Mn1 O18 1.925(2) .
Mn1 O18 1.925(2) 2
Mn1 O9 2.268(2) .
Mn1 O9 2.268(2) 2
Mn1 Mn7 2.8766(6) 2
Mn1 Mn7 2.8767(6) .
Mn1 Mn2 2.9994(5) .
Mn1 Mn2 2.9994(5) 2
Mn1 Mn6 3.1186(6) 2
Mn1 Mn6 3.1186(6) .
Mn2 O19 1.873(2) .
Mn2 O18 1.885(2) 2
Mn2 O7 1.900(3) .
Mn2 O9 1.916(2) .
Mn2 O21 1.918(2) .
Mn2 O8 1.923(2) .
Mn2 Mn7 3.0465(8) 2
Mn2 Mn6 3.0491(8) .
Mn2 Mn8 3.0574(8) .
Mn2 Mn5 3.0609(8) .
Mn2 Mn3 3.0645(7) .
Mn3 O20 1.893(3) .
Mn3 O2 1.898(3) .
Mn3 O3 1.920(3) .
Mn3 O19 1.934(2) .
Mn3 O10 2.144(3) .
Mn3 O7 2.363(2) .
Mn3 Mn8 2.8858(9) .
Mn3 Mn4 2.9402(9) .
Mn3 Mn5 3.1367(8) .
Mn4 O1 1.825(3) .
Mn4 O20 1.937(2) .
Mn4 O2 1.946(3) .
Mn4 O12 2.007(3) .
Mn4 O4 2.227(3) .
Mn4 N1 2.322(3) .
Mn4 Mn5 2.9306(8) .
Mn5 O4 1.879(3) .
Mn5 O20 1.909(2) .
Mn5 O5 1.922(2) .
Mn5 O21 1.936(2) .
Mn5 O13 2.174(3) .
Mn5 O7 2.287(3) .
Mn5 Mn6 2.8996(7) .
Mn6 O22 1.895(2) .
Mn6 O6 1.899(2) .
Mn6 O5 1.906(3) .
Mn6 O21 1.924(2) .
Mn6 O14 2.174(3) .
Mn6 O9 2.318(3) .
Mn6 Mn7 2.9111(8) .
Mn7 O22 1.885(2) .
Mn7 O18 1.923(2) .
Mn7 O23 1.937(2) .
Mn7 O15 1.957(3) .
Mn7 O6 2.216(3) .
Mn7 O8 2.346(3) 2
Mn7 Mn2 3.0466(8) 2
Mn8 O16 1.903(3) .
Mn8 O19 1.914(2) .
Mn8 O23 1.926(3) 2
Mn8 O3 1.956(3) .
Mn8 O11 2.115(2) .
Mn8 O8 2.400(2) .
O1 C1 1.403(5) .
O2 C3 1.439(4) .
O3 C5 1.430(4) .
C1 C2 1.504(6) .
C1 H1A 0.9700 .
C1 H1B 0.9700 .
C2 C3 1.515(6) .
C2 H2A 0.9700 .
C2 H2B 0.9700 .
C3 C6 1.532(5) .
C3 C4 1.548(6) .
C4 C5 1.505(6) .
C4 H4A 0.9700 .
C4 H4B 0.9700 .
C5 H5A 0.9700 .
C5 H5B 0.9700 .
C6 H6A 0.9600 .
C6 H6B 0.9600 .
C6 H6C 0.9600 .
O4 C7 1.427(5) .
O5 C9 1.447(4) .
O6 C11 1.426(4) .
C7 C8 1.523(5) .
C7 H7A 0.9700 .
C7 H7B 0.9700 .
C8 C9 1.534(5) .
C8 H8A 0.9700 .
C8 H8B 0.9700 .
C9 C12 1.525(5) .
C9 C10 1.534(5) .
C10 C11 1.515(5) .
C10 H10A 0.9700 .
C10 H10B 0.9700 .
C11 H11A 0.9700 .
C11 H11B 0.9700 .
C12 H12A 0.9600 .
C12 H12B 0.9600 .
C12 H12C 0.9600 .
O7 C13 1.450(4) .
O8 C15 1.467(4) .
O8 Mn7 2.346(3) 2
O9 C17 1.451(4) .
C13 C14A 1.467(6) .
C13 C14B 1.596(5) .
C13 H13A 0.9700 .
C13 H13B 0.9700 .
C13 H13C 0.9700 .
C13 H13D 0.9700 .
C14A C15 1.544(8) .
C14A H14A 0.9700 .
C14A H14B 0.9700 .
C14B C15 1.496(8) .
C14B C17 1.577(4) .
C14B H14C 0.9800 .
C15 C18A 1.483(6) .
C15 C18B 1.483(8) .
C15 C16A 1.550(10) .
C15 C16B 1.575(5) .
C16A C17 1.489(11) .
C16A H16A 0.9700 .
C16A H16B 0.9700 .
C16A H17C 1.2773 .
C16B H16C 0.9600 .
C16B H16D 0.9600 .
C16B H16E 0.9600 .
C17 H17A 0.9700 .
C17 H17B 0.9700 .
C17 H17C 0.9700 .
C17 H17D 0.9700 .
C18A H18A 0.9600 .
C18A H18B 0.9600 .
C18A H18C 0.9600 .
C18B H18D 0.9600 .
C18B H18E 0.9600 .
C18B H18F 0.9600 .
O10 C19 1.261(4) .
O11 C19 1.265(4) .
C19 C20 1.538(5) .
C20 C21 1.525(5) .
C20 C23 1.530(5) .
C20 C22 1.543(5) .
C21 H21A 0.9600 .
C21 H21B 0.9600 .
C21 H21C 0.9600 .
C22 H22A 0.9600 .
C22 H22B 0.9600 .
C22 H22C 0.9600 .
C23 H23A 0.9600 .
C23 H23B 0.9600 .
C23 H23C 0.9600 .
O12 C24 1.286(5) .
O13 C24 1.255(4) .
C24 C25 1.527(6) .
C25 C28 1.480(6) .
C25 C27 1.475(7) .
C25 C26 1.544(6) .
C26 H26A 0.9600 .
C26 H26B 0.9600 .
C26 H26C 0.9600 .
C27 H27A 0.9600 .
C27 H27B 0.9600 .
C27 H27C 0.9600 .
C28 H28A 0.9600 .
C28 H28B 0.9600 .
C28 H28C 0.9600 .
O14 C29 1.244(4) .
O15 C29 1.291(4) .
C29 C30 1.526(5) .
C30 C31B 1.483(3) .
C30 C32B 1.483(8) .
C30 C33B 1.508(13) .
C30 C31A 1.535(9) .
C30 C32A 1.571(12) .
C30 C33A 1.569(10) .
C31A H31A 0.9600 .
C31A H31B 0.9600 .
C31A H31C 0.9600 .
C32A H32A 0.9600 .
C32A H32B 0.9600 .
C32A H32C 0.9600 .
C33A H33A 0.9600 .
C33A H33B 0.9600 .
C33A H33C 0.9600 .
C31B H31D 0.9600 .
C31B H31E 0.9600 .
C31B H31F 0.9600 .
C32B H32D 0.9600 .
C32B H32E 0.9600 .
C32B H32F 0.9600 .
C33B H33D 0.9600 .
C33B H33E 0.9600 .
C33B H33F 0.9600 .
O16 C34 1.296(5) .
O17 C34 1.230(5) .
C34 C35 1.529(6) .
C35 C38 1.513(6) .
C35 C37 1.515(7) .
C35 C36 1.527(5) .
C37 H37A 0.9600 .
C37 H37B 0.9600 .
C37 H37C 0.9600 .
C36 H36A 0.9600 .
C36 H36B 0.9600 .
C36 H36C 0.9600 .
C38 H38A 0.9600 .
C38 H38B 0.9600 .
C38 H38C 0.9600 .
N1 C43 1.327(6) .
N1 C39 1.336(5) .
C39 C40 1.389(7) .
C39 H39 0.9300 .
C40 C41 1.357(8) .
C40 H40 0.9300 .
C41 C42 1.356(8) .
C41 H41 0.9300 .
C42 C43 1.372(7) .
C42 H42 0.9300 .
C43 H43 0.9300 .
O18 Mn2 1.885(2) 2
O23 Mn8 1.926(3) 2
O23 H23 0.862(19) .
N2 C44 1.335(5) .
N2 C48 1.344(5) .
C44 C45 1.357(6) .
C44 H44 0.9300 .
C45 C46 1.386(6) .
C45 H45 0.9300 .
C46 C47 1.357(6) .
C46 H46 0.9300 .
C47 C48 1.367(6) .
C47 H47 0.9300 .
C48 H48 0.9300 .
O24 C49 1.295(6) .
O24 H24 1.229(4) .
O25 C49 1.243(6) .
C49 C50 1.496(8) .
C50 C52 1.485(8) .
C50 C53 1.493(7) .
C50 C51 1.539(8) .
C51 H51A 0.9600 .
C51 H51B 0.9600 .
C51 H51C 0.9600 .
C52 H52A 0.9600 .
C52 H52B 0.9600 .
C52 H52C 0.9600 .
C53 H53A 0.9600 .
C53 H53B 0.9600 .
C53 H53C 0.9600 .
N3 C56 1.423(6) .
N3 C55 1.454(6) .
N3 C57 1.473(6) .
N3 C54 1.500(5) .
C54 H54A 0.9600 .
C54 H54B 0.9600 .
C54 H54C 0.9600 .
C55 H55A 0.9600 .
C55 H55B 0.9600 .
C55 H55C 0.9600 .
C56 H56A 0.9600 .
C56 H56B 0.9600 .
C56 H56C 0.9600 .
C57 H57A 0.9600 .
C57 H57B 0.9600 .
C57 H57C 0.9600 .
N4 C58 1.186(10) .
C58 C59 1.337(10) .
C59 H59A 0.9600 .
C59 H59B 0.9600 .
C59 H59C 0.9600 .
N5 C60 1.168(8) .
C60 C61 1.439(10) .
C61 H61A 0.9600 .
C61 H61B 0.9600 .
C61 H61C 0.9600 .
N6 C62 1.178(8) .
C62 C63 1.473(8) .
C63 H63A 0.9600 .
C63 H63B 0.9600 .
C63 H63C 0.9600 .
